data_7213648
loop_
_publ_author_name
'Chandrasekhar, Vadapalli'
'Dey, Atanu'
'Das, Sourav'
'Kundu, Subrata'

_publ_section_title
;
 Syntheses and structures of a family of heterometallic pentanuclear
 [MnIII3LnNa] (Ln = Dy, Tb, Gd and Nd) complexes: H-bonding reduces the
 nuclearity from nine to five
;
_journal_issue 7
_journal_name_full CrystEngComm
_journal_page_first 1304
_journal_paper_doi 10.1039/c3ce41863d
_journal_volume 16
_journal_year 2014
_chemical_formula_moiety 'C56 H83 Mn3 N6 Na Nd O22, H2 O '
_chemical_formula_sum 'C56 H85 Mn3 N6 Na Nd O23'
_chemical_formula_weight 1542.35
_chemical_name_systematic
;
 ?
;
_space_group_IT_number 2
_symmetry_cell_setting triclinic
_symmetry_space_group_name_Hall '-P 1'
_symmetry_space_group_name_H-M 'P -1'
_atom_sites_solution_hydrogens geom
_atom_sites_solution_primary direct
_atom_sites_solution_secondary difmap
_audit_creation_method SHELXL-97
_cell_angle_alpha 82.488(5)
_cell_angle_beta 86.821(5)
_cell_angle_gamma 76.780(5)
_cell_formula_units_Z 2
_cell_length_a 11.450(5)
_cell_length_b 14.850(5)
_cell_length_c 19.884(5)
_cell_measurement_reflns_used 7659
_cell_measurement_temperature 296(2)
_cell_measurement_theta_max 25.10
_cell_measurement_theta_min 2.36
_cell_volume 3262(2)
_computing_cell_refinement 'Bruker SAINT'
_computing_data_collection 'Bruker APEX2'
_computing_data_reduction 'Bruker SAINT'
_computing_molecular_graphics 'Bruker SHELXTL'
_computing_publication_material 'Bruker SHELXTL'
_computing_structure_refinement 'SHELXL-97 (Sheldrick, 2008)'
_computing_structure_solution 'SHELXS-97 (Sheldrick, 2008)'
_diffrn_ambient_temperature 296(2)
_diffrn_measured_fraction_theta_full 0.986
_diffrn_measured_fraction_theta_max 0.986
_diffrn_measurement_device_type 'Bruker APEX-II CCD'
_diffrn_measurement_method '\f and \w scans'
_diffrn_radiation_monochromator graphite
_diffrn_radiation_source 'fine-focus sealed tube'
_diffrn_radiation_type MoK\a
_diffrn_radiation_wavelength 0.71069
_diffrn_reflns_av_R_equivalents 0.0733
_diffrn_reflns_av_sigmaI/netI 0.0971
_diffrn_reflns_limit_h_max 13
_diffrn_reflns_limit_h_min -13
_diffrn_reflns_limit_k_max 17
_diffrn_reflns_limit_k_min -17
_diffrn_reflns_limit_l_max 23
_diffrn_reflns_limit_l_min -23
_diffrn_reflns_number 38289
_diffrn_reflns_theta_full 25.03
_diffrn_reflns_theta_max 25.03
_diffrn_reflns_theta_min 4.10
_exptl_absorpt_coefficient_mu 1.437
_exptl_absorpt_correction_T_max 0.729
_exptl_absorpt_correction_T_min 0.675
_exptl_absorpt_correction_type empirical
_exptl_absorpt_process_details sadabs
_exptl_crystal_colour brown
_exptl_crystal_density_diffrn 1.570
_exptl_crystal_density_method 'not measured'
_exptl_crystal_description block-shaped
_exptl_crystal_F_000 1586
_exptl_crystal_size_max 0.28
_exptl_crystal_size_mid 0.26
_exptl_crystal_size_min 0.22
_refine_diff_density_max 2.381
_refine_diff_density_min -5.164
_refine_diff_density_rms 0.191
_refine_ls_extinction_method none
_refine_ls_goodness_of_fit_ref 1.102
_refine_ls_hydrogen_treatment constr
_refine_ls_matrix_type full
_refine_ls_number_parameters 812
_refine_ls_number_reflns 11371
_refine_ls_number_restraints 1
_refine_ls_restrained_S_all 1.102
_refine_ls_R_factor_all 0.1275
_refine_ls_R_factor_gt 0.0818
_refine_ls_shift/su_max 0.000
_refine_ls_shift/su_mean 0.000
_refine_ls_structure_factor_coef Fsqd
_refine_ls_weighting_details 'calc w=1/[\s^2^(Fo^2^)+(0.1640P)^2^+0.0000P] where P=(Fo^2^+2Fc^2^)/3'
_refine_ls_weighting_scheme calc
_refine_ls_wR_factor_gt 0.2346
_refine_ls_wR_factor_ref 0.2757
_reflns_number_gt 6825
_reflns_number_total 11371
_reflns_threshold_expression >2sigma(I)
_cod_data_source_file c3ce41863d.txt
_cod_data_source_block Mn3NdNa
_cod_depositor_comments
;
The following automatic conversions were performed:

'_symmetry_cell_setting' value 'Triclinic' changed to 'triclinic'
according to
/usr/data/users/saulius/automatic-downloads/current/RSC/lib/dictionaries/cif_core.dic
dictionary named 'cif_core.dic' version 2.4.2 from 2011-04-26.

Automatic conversion script
Id: cif_fix_values 2281 2013-09-26 08:29:07Z andrius 
;
_cod_original_sg_symbol_H-M 'P-1   '
_cod_database_code 7213648

loop_
_symmetry_equiv_pos_as_xyz
'x, y, z'
'-x, -y, -z'

loop_
_atom_site_label
_atom_site_type_symbol
_atom_site_fract_x
_atom_site_fract_y
_atom_site_fract_z
_atom_site_U_iso_or_equiv
_atom_site_adp_type
_atom_site_occupancy
_atom_site_symmetry_multiplicity
_atom_site_calc_flag
_atom_site_refinement_flags
C1 C 1.0898(11) 0.4261(8) 0.3891(7) 0.070(4) Uani 1 1 d .
H1A H 1.1740 0.4251 0.3851 0.104 Uiso 1 1 calc R
H1B H 1.0684 0.3943 0.3542 0.104 Uiso 1 1 calc R
H1C H 1.0721 0.3955 0.4328 0.104 Uiso 1 1 calc R
C2 C 1.0507(10) 0.5777(8) 0.4236(5) 0.053(3) Uani 1 1 d .
C3 C 1.1360(10) 0.5473(10) 0.4736(6) 0.060(3) Uani 1 1 d .
H3 H 1.1799 0.4859 0.4795 0.072 Uiso 1 1 calc R
C4 C 1.1527(11) 0.6114(11) 0.5138(6) 0.070(4) Uani 1 1 d .
H4 H 1.2068 0.5916 0.5488 0.084 Uiso 1 1 calc R
C5 C 1.0940(11) 0.7026(10) 0.5048(5) 0.061(3) Uani 1 1 d .
H5 H 1.1090 0.7433 0.5333 0.073 Uiso 1 1 calc R
C6 C 1.0111(9) 0.7356(8) 0.4530(5) 0.041(2) Uani 1 1 d .
C7 C 0.9909(9) 0.6736(7) 0.4096(5) 0.045(3) Uani 1 1 d .
C8 C 0.9509(10) 0.8321(8) 0.4453(5) 0.050(3) Uani 1 1 d .
H8 H 0.9664 0.8680 0.4773 0.060 Uiso 1 1 calc R
C9 C 0.8208(10) 0.9753(8) 0.3979(6) 0.0541(12) Uani 1 1 d D
C10 C 0.810(2) 1.0138(15) 0.4627(10) 0.162(11) Uani 1 1 d .
H10A H 0.7739 0.9750 0.4964 0.242 Uiso 1 1 calc R
H10B H 0.7598 1.0756 0.4575 0.242 Uiso 1 1 calc R
H10C H 0.8876 1.0158 0.4769 0.242 Uiso 1 1 calc R
O23 O 0.1063(19) 0.249(2) 0.1692(14) 0.253(12) Uani 1 1 d G
H23A H 0.0771 0.2294 0.1372 0.380 Uiso 1 1 d G
H23B H 0.0532 0.2607 0.2004 0.380 Uiso 1 1 d G
C11 C 0.8983(9) 1.0251(8) 0.3438(6) 0.0541(12) Uani 1 1 d D
H11A H 0.8631 1.0910 0.3329 0.065 Uiso 1 1 calc R
H11B H 0.9140 0.9953 0.3026 0.065 Uiso 1 1 calc R
C12 C 0.7077(13) 0.9871(9) 0.3595(7) 0.077(4) Uani 1 1 d .
H12A H 0.6460 0.9689 0.3901 0.092 Uiso 1 1 calc R
H12B H 0.6797 1.0523 0.3422 0.092 Uiso 1 1 calc R
C13 C 0.8862(14) 0.3614(10) 0.2696(8) 0.095(5) Uani 1 1 d .
H13A H 0.9241 0.3184 0.3066 0.142 Uiso 1 1 calc R
H13B H 0.9461 0.3757 0.2369 0.142 Uiso 1 1 calc R
H13C H 0.8317 0.3339 0.2485 0.142 Uiso 1 1 calc R
C14 C 0.7136(11) 0.4438(7) 0.3294(5) 0.051(3) Uani 1 1 d .
C15 C 0.6721(13) 0.3655(8) 0.3514(6) 0.061(3) Uani 1 1 d .
H15 H 0.7160 0.3078 0.3411 0.073 Uiso 1 1 calc R
C16 C 0.5660(13) 0.3706(9) 0.3886(6) 0.069(4) Uani 1 1 d .
H16 H 0.5411 0.3165 0.4056 0.082 Uiso 1 1 calc R
C17 C 0.4980(11) 0.4553(9) 0.4002(6) 0.059(3) Uani 1 1 d .
H17 H 0.4250 0.4585 0.4237 0.071 Uiso 1 1 calc R
C18 C 0.5349(11) 0.5365(7) 0.3779(5) 0.048(3) Uani 1 1 d .
C19 C 0.6471(9) 0.5322(7) 0.3430(5) 0.039(2) Uani 1 1 d .
C20 C 0.4524(9) 0.6241(8) 0.3850(5) 0.048(3) Uani 1 1 d .
H20 H 0.3850 0.6220 0.4130 0.058 Uiso 1 1 calc R
C21 C 0.3674(10) 0.7897(8) 0.3598(6) 0.0541(12) Uani 1 1 d .
C22 C 0.3600(10) 0.8169(8) 0.4341(5) 0.0541(12) Uani 1 1 d .
H22C H 0.4141 0.7699 0.4621 0.081 Uiso 1 1 calc R
H22D H 0.2796 0.8217 0.4521 0.081 Uiso 1 1 calc R
H22E H 0.3819 0.8757 0.4333 0.081 Uiso 1 1 calc R
C23 C 0.3865(10) 0.8582(8) 0.2880(5) 0.052(3) Uani 1 1 d .
H23C H 0.3555 0.8376 0.2497 0.063 Uiso 1 1 calc R
H23D H 0.3460 0.9224 0.2915 0.063 Uiso 1 1 calc R
C24 C 0.2521(13) 0.7684(10) 0.3426(9) 0.090(5) Uani 1 1 d .
H24A H 0.2631 0.7396 0.3009 0.108 Uiso 1 1 calc R
H24B H 0.2287 0.7246 0.3785 0.108 Uiso 1 1 calc R
C25 C 1.1722(14) 0.5855(12) 0.2571(7) 0.088(5) Uani 1 1 d .
H25A H 1.2362 0.5901 0.2244 0.132 Uiso 1 1 calc R
H25B H 1.2053 0.5566 0.3000 0.132 Uiso 1 1 calc R
H25C H 1.1249 0.6467 0.2620 0.132 Uiso 1 1 calc R
C26 C 1.0917(9) 0.5449(7) 0.1652(5) 0.046(3) Uani 1 1 d .
C27 C 1.1681(11) 0.4869(8) 0.1256(6) 0.061(3) Uani 1 1 d .
H27 H 1.2259 0.4372 0.1452 0.073 Uiso 1 1 calc R
C28 C 1.1573(11) 0.5042(9) 0.0554(7) 0.069(4) Uani 1 1 d .
H28 H 1.2100 0.4659 0.0283 0.083 Uiso 1 1 calc R
C29 C 1.0733(11) 0.5744(8) 0.0255(6) 0.061(3) Uani 1 1 d .
H29 H 1.0701 0.5851 -0.0216 0.073 Uiso 1 1 calc R
C30 C 0.9897(9) 0.6320(7) 0.0658(5) 0.043(2) Uani 1 1 d .
C31 C 0.9996(9) 0.6187(7) 0.1360(5) 0.043(2) Uani 1 1 d .
C32 C 0.8953(10) 0.7006(7) 0.0313(5) 0.046(3) Uani 1 1 d .
H32 H 0.8985 0.7070 -0.0158 0.055 Uiso 1 1 calc R
C33 C 0.7134(10) 0.8206(7) 0.0190(5) 0.046(3) Uani 1 1 d .
C34 C 0.6860(12) 0.7891(9) -0.0464(5) 0.063(3) Uani 1 1 d .
H34A H 0.7524 0.7899 -0.0780 0.095 Uiso 1 1 calc R
H34B H 0.6151 0.8304 -0.0653 0.095 Uiso 1 1 calc R
H34C H 0.6730 0.7270 -0.0375 0.095 Uiso 1 1 calc R
C35 C 0.7575(11) 0.9117(7) 0.0057(5) 0.058(3) Uani 1 1 d .
H35A H 0.7900 0.9227 0.0471 0.070 Uiso 1 1 calc R
H35B H 0.8219 0.9047 -0.0283 0.070 Uiso 1 1 calc R
C36 C 0.6033(10) 0.8337(8) 0.0666(5) 0.049(3) Uani 1 1 d .
H36A H 0.5457 0.8900 0.0503 0.058 Uiso 1 1 calc R
H36B H 0.5655 0.7814 0.0677 0.058 Uiso 1 1 calc R
C37 C 0.6849(11) 1.1142(8) 0.1346(6) 0.052(3) Uani 1 1 d .
C38 C 0.7126(13) 1.2040(9) 0.0981(6) 0.066(3) Uani 1 1 d .
C39 C 0.798(3) 1.2384(19) 0.1362(13) 0.27(2) Uani 1 1 d .
H39A H 0.8783 1.2071 0.1255 0.398 Uiso 1 1 calc R
H39B H 0.7816 1.2259 0.1840 0.398 Uiso 1 1 calc R
H39C H 0.7881 1.3043 0.1238 0.398 Uiso 1 1 calc R
C40 C 0.749(3) 1.1937(14) 0.0280(9) 0.173(12) Uani 1 1 d .
H40A H 0.7669 1.2508 0.0061 0.260 Uiso 1 1 calc R
H40B H 0.6853 1.1794 0.0050 0.260 Uiso 1 1 calc R
H40C H 0.8193 1.1441 0.0265 0.260 Uiso 1 1 calc R
C41 C 0.597(2) 1.2708(13) 0.0928(18) 0.231(18) Uani 1 1 d .
H41A H 0.6081 1.3296 0.0702 0.347 Uiso 1 1 calc R
H41B H 0.5627 1.2789 0.1374 0.347 Uiso 1 1 calc R
H41C H 0.5436 1.2478 0.0671 0.347 Uiso 1 1 calc R
C42 C 0.9435(9) 0.8805(7) 0.1949(5) 0.039(2) Uani 1 1 d .
C43 C 1.0472(11) 0.9096(9) 0.1539(6) 0.059(3) Uani 1 1 d .
C44 C 1.0141(14) 0.9454(14) 0.0803(7) 0.108(6) Uani 1 1 d .
H44A H 1.0749 0.9749 0.0585 0.162 Uiso 1 1 calc R
H44B H 0.9384 0.9897 0.0792 0.162 Uiso 1 1 calc R
H44C H 1.0081 0.8941 0.0569 0.162 Uiso 1 1 calc R
C45 C 1.0760(14) 0.9902(12) 0.1870(9) 0.102(5) Uani 1 1 d .
H45A H 1.1138 0.9660 0.2295 0.153 Uiso 1 1 calc R
H45B H 1.0030 1.0350 0.1945 0.153 Uiso 1 1 calc R
H45C H 1.1291 1.0196 0.1574 0.153 Uiso 1 1 calc R
C46 C 1.1554(13) 0.8298(11) 0.1549(7) 0.085(4) Uani 1 1 d .
H46A H 1.1757 0.8060 0.2010 0.128 Uiso 1 1 calc R
H46B H 1.2219 0.8512 0.1320 0.128 Uiso 1 1 calc R
H46C H 1.1378 0.7813 0.1323 0.128 Uiso 1 1 calc R
C47 C 0.5921(10) 0.6337(7) 0.1735(5) 0.041(2) Uani 1 1 d .
C48 C 0.5337(11) 0.5713(8) 0.1375(5) 0.054(3) Uani 1 1 d .
C49 C 0.5141(12) 0.4910(8) 0.1871(6) 0.062(3) Uani 1 1 d .
H49A H 0.4754 0.4523 0.1651 0.093 Uiso 1 1 calc R
H49B H 0.4643 0.5140 0.2244 0.093 Uiso 1 1 calc R
H49C H 0.5900 0.4552 0.2037 0.093 Uiso 1 1 calc R
C50 C 0.4100(12) 0.6330(10) 0.1131(6) 0.074(4) Uani 1 1 d .
H50A H 0.4226 0.6875 0.0845 0.111 Uiso 1 1 calc R
H50B H 0.3607 0.6515 0.1518 0.111 Uiso 1 1 calc R
H50C H 0.3707 0.5980 0.0880 0.111 Uiso 1 1 calc R
C51 C 0.6040(14) 0.5396(10) 0.0776(7) 0.085(4) Uani 1 1 d .
H51A H 0.6781 0.4979 0.0918 0.127 Uiso 1 1 calc R
H51B H 0.6209 0.5923 0.0487 0.127 Uiso 1 1 calc R
H51C H 0.5591 0.5077 0.0533 0.127 Uiso 1 1 calc R
C52 C 0.3728(13) 1.1149(8) 0.2661(7) 0.062(3) Uani 1 1 d .
C53 C 0.3299(13) 1.1774(10) 0.3193(8) 0.083(4) Uani 1 1 d .
C54 C 0.4117(19) 1.1477(15) 0.3798(10) 0.140(8) Uani 1 1 d .
H54A H 0.4934 1.1450 0.3647 0.209 Uiso 1 1 calc R
H54B H 0.4040 1.0873 0.4010 0.209 Uiso 1 1 calc R
H54C H 0.3892 1.1920 0.4119 0.209 Uiso 1 1 calc R
C55 C 0.2056(18) 1.1755(14) 0.3459(12) 0.140(8) Uani 1 1 d .
H55A H 0.1860 1.2134 0.3823 0.210 Uiso 1 1 calc R
H55B H 0.2014 1.1126 0.3623 0.210 Uiso 1 1 calc R
H55C H 0.1496 1.1994 0.3102 0.210 Uiso 1 1 calc R
C56 C 0.344(2) 1.2710(11) 0.2922(12) 0.148(9) Uani 1 1 d .
H56A H 0.4225 1.2671 0.2717 0.222 Uiso 1 1 calc R
H56B H 0.3339 1.3092 0.3284 0.222 Uiso 1 1 calc R
H56C H 0.2845 1.2979 0.2588 0.222 Uiso 1 1 calc R
N1 N 0.8787(7) 0.8734(6) 0.3993(4) 0.042(2) Uani 1 1 d .
N2 N 0.4627(7) 0.7054(6) 0.3562(4) 0.041(2) Uani 1 1 d .
N3 N 0.8067(8) 0.7539(5) 0.0598(4) 0.043(2) Uani 1 1 d .
N4 N 0.6734(7) 0.7744(5) 0.3951(4) 0.0350(18) Uani 1 1 d .
N5 N 0.6826(7) 0.7225(6) 0.4464(4) 0.0385(19) Uani 1 1 d .
N6 N 0.6864(10) 0.6736(7) 0.4966(4) 0.067(3) Uani 1 1 d .
O1 O 1.0219(6) 0.5215(5) 0.3819(4) 0.0509(19) Uani 1 1 d .
O2 O 0.9224(6) 0.6975(4) 0.3556(3) 0.0392(16) Uani 1 1 d .
O3 O 0.7253(6) 0.9341(4) 0.3057(3) 0.0404(16) Uani 1 1 d .
O4 O 1.0130(6) 1.0066(5) 0.3884(4) 0.0541(12) Uani 1 1 d .
H4A H 1.0227 0.9546 0.4100 0.081 Uiso 1 1 calc R
O5 O 0.8209(7) 0.4457(5) 0.2950(4) 0.056(2) Uani 1 1 d .
O6 O 0.6924(6) 0.6058(4) 0.3233(3) 0.0395(16) Uani 1 1 d .
O7 O 0.5076(6) 0.8494(4) 0.2810(3) 0.0386(16) Uani 1 1 d .
O8 O 0.1621(12) 0.8492(9) 0.3346(7) 0.121(4) Uani 1 1 d .
H8A H 0.1295 0.8529 0.2983 0.181 Uiso 1 1 calc R
O9 O 1.0993(7) 0.5312(5) 0.2348(4) 0.0540(19) Uani 1 1 d .
O10 O 0.9279(6) 0.6708(4) 0.1786(3) 0.0386(15) Uani 1 1 d .
O11 O 0.6386(6) 0.8402(4) 0.1337(3) 0.0366(15) Uani 1 1 d .
O12 O 0.6654(9) 0.9910(6) -0.0169(4) 0.075(3) Uani 1 1 d .
H12 H 0.6434 0.9852 -0.0544 0.112 Uiso 1 1 calc R
O13 O 0.9650(6) 0.8462(4) 0.2553(3) 0.0436(17) Uani 1 1 d .
O14 O 0.8452(6) 0.8898(4) 0.1663(3) 0.0397(16) Uani 1 1 d .
O15 O 0.6992(7) 0.6352(5) 0.1581(3) 0.0443(17) Uani 1 1 d .
O16 O 0.5291(6) 0.6802(5) 0.2173(3) 0.0440(17) Uani 1 1 d .
O17 O 0.7098(7) 1.0913(5) 0.1961(3) 0.056(2) Uani 1 1 d .
O18 O 0.6336(7) 1.0652(5) 0.1032(3) 0.0528(19) Uani 1 1 d .
O19 O 0.4756(7) 1.0645(5) 0.2676(4) 0.060(2) Uani 1 1 d .
O20 O 0.2971(10) 1.1168(7) 0.2205(6) 0.097(3) Uani 1 1 d .
O21 O 0.7405(5) 0.7692(4) 0.2558(3) 0.0311(14) Uani 1 1 d .
O22 O 0.4152(6) 0.9833(5) 0.1509(3) 0.0536(19) Uani 1 1 d .
H22A H 0.4049 0.9323 0.1400 0.080 Uiso 1 1 d R
H22B H 0.3587 1.0053 0.1778 0.080 Uiso 1 1 d R
Na1 Na 0.8916(4) 0.5885(3) 0.28748(19) 0.0450(10) Uani 1 1 d .
Mn1 Mn 0.60381(13) 0.72951(9) 0.29922(6) 0.0324(4) Uani 1 1 d .
Mn2 Mn 0.77792(13) 0.75244(9) 0.16122(6) 0.0342(4) Uani 1 1 d .
Mn3 Mn 0.82110(13) 0.81400(9) 0.32585(6) 0.0339(4) Uani 1 1 d .
Nd1 Nd 0.61133(5) 0.95495(3) 0.20804(2) 0.0382(2) Uani 1 1 d .

loop_
_atom_site_aniso_label
_atom_site_aniso_U_11
_atom_site_aniso_U_22
_atom_site_aniso_U_33
_atom_site_aniso_U_23
_atom_site_aniso_U_13
_atom_site_aniso_U_12
C1 0.042(7) 0.056(8) 0.095(9) 0.010(7) 0.004(7) 0.009(6)
C2 0.043(7) 0.068(8) 0.042(6) 0.009(5) -0.001(5) -0.009(6)
C3 0.042(7) 0.079(9) 0.048(7) 0.019(6) -0.008(5) -0.004(6)
C4 0.052(8) 0.097(11) 0.053(7) 0.023(7) -0.015(6) -0.016(7)
C5 0.055(8) 0.085(9) 0.040(6) 0.011(6) -0.008(5) -0.021(7)
C6 0.032(6) 0.059(7) 0.032(5) 0.008(5) -0.010(4) -0.016(5)
C7 0.036(6) 0.056(7) 0.037(5) 0.012(5) 0.001(5) -0.012(5)
C8 0.050(7) 0.062(7) 0.042(6) -0.004(5) -0.012(5) -0.019(6)
C9 0.039(3) 0.052(3) 0.067(3) -0.015(2) 0.008(2) 0.002(2)
C10 0.20(2) 0.135(17) 0.136(16) -0.098(14) -0.079(16) 0.056(16)
O23 0.19(2) 0.28(3) 0.24(3) -0.01(2) 0.048(19) 0.04(2)
C11 0.039(3) 0.052(3) 0.067(3) -0.015(2) 0.008(2) 0.002(2)
C12 0.094(11) 0.061(8) 0.073(8) -0.020(7) -0.041(8) 0.006(7)
C13 0.098(12) 0.064(9) 0.112(12) -0.041(9) -0.017(9) 0.023(8)
C14 0.067(8) 0.040(6) 0.047(6) 0.000(5) -0.021(6) -0.013(5)
C15 0.083(10) 0.032(6) 0.063(7) 0.004(5) -0.010(7) -0.007(6)
C16 0.076(10) 0.055(8) 0.078(9) 0.020(6) -0.019(8) -0.034(7)
C17 0.056(8) 0.065(8) 0.058(7) 0.010(6) 0.002(6) -0.026(7)
C18 0.065(8) 0.043(6) 0.040(5) 0.004(4) -0.013(5) -0.021(6)
C19 0.039(6) 0.037(6) 0.040(5) 0.001(4) -0.011(5) -0.009(5)
C20 0.034(6) 0.070(8) 0.044(6) -0.002(5) 0.007(5) -0.024(6)
C21 0.039(3) 0.052(3) 0.067(3) -0.015(2) 0.008(2) 0.002(2)
C22 0.039(3) 0.052(3) 0.067(3) -0.015(2) 0.008(2) 0.002(2)
C23 0.050(8) 0.050(7) 0.050(6) 0.000(5) 0.000(5) 0.000(5)
C24 0.066(10) 0.057(9) 0.135(13) 0.020(8) -0.019(9) 0.000(7)
C25 0.077(11) 0.141(14) 0.059(8) -0.003(9) 0.003(7) -0.059(11)
C26 0.035(6) 0.045(6) 0.057(7) 0.000(5) 0.006(5) -0.007(5)
C27 0.059(8) 0.051(7) 0.068(8) -0.019(6) 0.006(6) 0.003(6)
C28 0.046(8) 0.063(8) 0.093(10) -0.030(7) 0.026(7) 0.003(6)
C29 0.067(9) 0.058(8) 0.062(7) -0.027(6) 0.019(6) -0.016(7)
C30 0.046(7) 0.044(6) 0.040(5) -0.010(4) 0.005(5) -0.013(5)
C31 0.043(7) 0.037(6) 0.050(6) -0.007(5) 0.006(5) -0.010(5)
C32 0.056(7) 0.047(6) 0.035(5) -0.009(5) 0.011(5) -0.015(5)
C33 0.064(8) 0.037(6) 0.031(5) -0.003(4) -0.008(5) 0.000(5)
C34 0.083(10) 0.073(8) 0.031(6) -0.012(5) -0.011(6) -0.005(7)
C35 0.078(9) 0.044(6) 0.042(6) 0.011(5) -0.006(6) 0.000(6)
C36 0.063(8) 0.052(6) 0.031(5) 0.000(4) -0.011(5) -0.014(5)
C37 0.059(8) 0.041(6) 0.049(7) -0.005(5) -0.002(6) 0.001(5)
C38 0.086(10) 0.055(8) 0.059(7) 0.005(6) -0.005(7) -0.027(7)
C39 0.45(5) 0.24(3) 0.19(2) 0.14(2) -0.21(3) -0.30(4)
C40 0.33(4) 0.113(16) 0.091(13) 0.026(11) 0.021(17) -0.11(2)
C41 0.17(3) 0.059(13) 0.41(5) 0.06(2) 0.08(3) 0.000(14)
C42 0.039(6) 0.034(5) 0.042(6) -0.002(4) 0.003(5) -0.006(4)
C43 0.061(8) 0.069(8) 0.052(7) 0.011(6) -0.007(6) -0.032(7)
C44 0.074(11) 0.162(17) 0.085(10) 0.038(10) 0.002(8) -0.052(11)
C45 0.071(11) 0.105(12) 0.138(14) 0.000(11) 0.000(10) -0.043(10)
C46 0.075(10) 0.092(11) 0.071(9) 0.007(8) 0.006(8) 0.008(8)
C47 0.042(7) 0.054(6) 0.030(5) -0.003(4) 0.002(5) -0.022(5)
C48 0.067(8) 0.070(8) 0.036(5) -0.013(5) 0.006(5) -0.036(7)
C49 0.074(9) 0.053(7) 0.064(7) -0.004(6) -0.020(6) -0.022(6)
C50 0.087(11) 0.084(10) 0.058(7) 0.008(7) -0.026(7) -0.039(8)
C51 0.092(12) 0.081(10) 0.095(11) -0.043(8) 0.005(9) -0.030(9)
C52 0.066(9) 0.039(6) 0.070(8) -0.004(6) -0.004(7) 0.008(6)
C53 0.065(10) 0.067(9) 0.115(12) -0.040(9) 0.026(9) -0.005(7)
C54 0.145(18) 0.144(18) 0.121(15) -0.087(14) -0.012(14) 0.030(14)
C55 0.118(17) 0.104(15) 0.18(2) -0.040(14) 0.052(15) 0.002(12)
C56 0.20(2) 0.056(11) 0.19(2) -0.048(12) 0.065(18) -0.029(12)
N1 0.036(5) 0.055(5) 0.035(4) -0.006(4) -0.010(4) -0.006(4)
N2 0.032(5) 0.052(5) 0.038(4) -0.004(4) 0.001(4) -0.012(4)
N3 0.062(6) 0.035(5) 0.029(4) -0.004(3) 0.004(4) -0.006(4)
N4 0.033(5) 0.041(5) 0.030(4) 0.004(3) -0.002(3) -0.010(4)
N5 0.036(5) 0.045(5) 0.034(4) -0.002(4) -0.003(4) -0.007(4)
N6 0.081(8) 0.074(7) 0.041(5) 0.015(5) -0.005(5) -0.016(6)
O1 0.049(5) 0.038(4) 0.056(4) 0.012(3) -0.006(4) 0.001(3)
O2 0.041(4) 0.036(4) 0.038(3) -0.001(3) -0.007(3) -0.004(3)
O3 0.052(5) 0.035(4) 0.033(3) -0.008(3) 0.002(3) -0.006(3)
O4 0.039(3) 0.052(3) 0.067(3) -0.015(2) 0.008(2) 0.002(2)
O5 0.059(5) 0.046(4) 0.057(4) -0.008(3) 0.005(4) 0.002(4)
O6 0.045(4) 0.032(4) 0.039(4) 0.006(3) -0.003(3) -0.010(3)
O7 0.038(4) 0.041(4) 0.032(3) -0.001(3) 0.004(3) -0.003(3)
O8 0.106(10) 0.120(10) 0.139(11) -0.024(9) 0.005(8) -0.028(8)
O9 0.045(5) 0.060(5) 0.053(5) 0.002(4) 0.000(4) -0.008(4)
O10 0.036(4) 0.038(4) 0.037(3) -0.005(3) 0.000(3) -0.001(3)
O11 0.039(4) 0.036(4) 0.031(3) 0.001(3) -0.014(3) -0.002(3)
O12 0.113(8) 0.060(5) 0.048(5) 0.005(4) -0.026(5) -0.012(5)
O13 0.048(5) 0.043(4) 0.040(4) 0.003(3) -0.005(3) -0.013(3)
O14 0.039(4) 0.044(4) 0.038(4) 0.001(3) -0.004(3) -0.016(3)
O15 0.048(5) 0.042(4) 0.044(4) -0.008(3) 0.004(3) -0.011(3)
O16 0.035(4) 0.060(5) 0.037(4) -0.013(3) 0.000(3) -0.007(3)
O17 0.079(6) 0.048(4) 0.043(4) -0.003(3) -0.001(4) -0.023(4)
O18 0.079(6) 0.042(4) 0.037(4) -0.001(3) -0.004(4) -0.015(4)
O19 0.056(5) 0.049(5) 0.071(5) -0.017(4) 0.001(4) 0.003(4)
O20 0.089(8) 0.087(8) 0.105(8) -0.032(6) -0.018(7) 0.017(6)
O21 0.034(4) 0.032(3) 0.027(3) -0.004(2) 0.001(3) -0.007(3)
O22 0.047(5) 0.065(5) 0.042(4) 0.001(3) -0.014(3) 0.000(4)
Na1 0.045(3) 0.040(2) 0.044(2) 0.0027(16) 0.0034(18) -0.0046(18)
Mn1 0.0328(9) 0.0331(8) 0.0295(7) -0.0007(6) -0.0002(6) -0.0054(6)
Mn2 0.0376(9) 0.0343(8) 0.0277(7) -0.0013(6) 0.0005(6) -0.0037(6)
Mn3 0.0356(9) 0.0355(8) 0.0292(7) -0.0002(6) -0.0059(6) -0.0060(6)
Nd1 0.0469(4) 0.0347(3) 0.0314(3) -0.0006(2) -0.0066(2) -0.0061(2)

loop_
_atom_type_symbol
_atom_type_description
_atom_type_scat_dispersion_real
_atom_type_scat_dispersion_imag
_atom_type_scat_source
C C 0.0033 0.0016 'International Tables Vol C Tables 4.2.6.8 and 6.1.1.4'
H H 0.0000 0.0000 'International Tables Vol C Tables 4.2.6.8 and 6.1.1.4'
N N 0.0061 0.0033 'International Tables Vol C Tables 4.2.6.8 and 6.1.1.4'
O O 0.0106 0.0060 'International Tables Vol C Tables 4.2.6.8 and 6.1.1.4'
Na Na 0.0362 0.0249 'International Tables Vol C Tables 4.2.6.8 and 6.1.1.4'
Mn Mn 0.3368 0.7283 'International Tables Vol C Tables 4.2.6.8 and 6.1.1.4'
Nd Nd -0.1943 3.0179 'International Tables Vol C Tables 4.2.6.8 and 6.1.1.4'

loop_
_geom_angle_atom_site_label_1
_geom_angle_atom_site_label_2
_geom_angle_atom_site_label_3
_geom_angle
O1 C2 C3 123.7(11)
O1 C2 C7 114.3(9)
C3 C2 C7 121.9(12)
C4 C3 C2 117.3(12)
C5 C4 C3 123.1(12)
C4 C5 C6 120.6(13)
C5 C6 C7 119.1(11)
C5 C6 C8 118.9(10)
C7 C6 C8 122.0(9)
O2 C7 C6 125.0(9)
O2 C7 C2 117.3(10)
C6 C7 C2 117.8(9)
N1 C8 C6 126.4(10)
C10 C9 C12 117.2(12)
C10 C9 N1 116.7(11)
C12 C9 N1 104.0(9)
C10 C9 C11 112.1(14)
C12 C9 C11 100.7(10)
N1 C9 C11 104.1(8)
C9 C11 O4 96.1(8)
O3 C12 C9 112.0(10)
C15 C14 O5 125.5(11)
C15 C14 C19 120.5(12)
O5 C14 C19 114.0(9)
C14 C15 C16 121.0(11)
C17 C16 C15 119.6(11)
C16 C17 C18 121.6(12)
C17 C18 C19 119.6(11)
C17 C18 C20 118.5(11)
C19 C18 C20 121.6(9)
O6 C19 C14 118.7(10)
O6 C19 C18 123.7(9)
C14 C19 C18 117.6(9)
N2 C20 C18 126.5(10)
N2 C21 C24 108.0(10)
N2 C21 C22 108.5(9)
C24 C21 C22 110.5(11)
N2 C21 C23 104.2(8)
C24 C21 C23 97.6(10)
C22 C21 C23 126.6(9)
O7 C23 C21 104.7(8)
O8 C24 C21 110.6(12)
C27 C26 O9 120.8(10)
C27 C26 C31 121.3(10)
O9 C26 C31 117.9(9)
C26 C27 C28 118.6(11)
C29 C28 C27 122.2(11)
C28 C29 C30 119.9(11)
C31 C30 C29 119.6(10)
C31 C30 C32 122.9(9)
C29 C30 C32 117.5(9)
O10 C31 C30 124.5(9)
O10 C31 C26 117.2(9)
C30 C31 C26 118.3(9)
N3 C32 C30 126.1(9)
N3 C33 C34 115.0(8)
N3 C33 C36 103.9(7)
C34 C33 C36 110.9(10)
N3 C33 C35 105.7(9)
C34 C33 C35 111.3(9)
C36 C33 C35 109.6(9)
O12 C35 C33 113.4(10)
O11 C36 C33 109.7(8)
O17 C37 O18 121.0(10)
O17 C37 C38 119.1(11)
O18 C37 C38 119.8(10)
O17 C37 Nd1 60.5(6)
O18 C37 Nd1 60.6(5)
C38 C37 Nd1 174.5(9)
C40 C38 C41 103.5(19)
C40 C38 C39 114.2(19)
C41 C38 C39 111(2)
C40 C38 C37 110.8(12)
C41 C38 C37 105.3(13)
C39 C38 C37 111.7(11)
O13 C42 O14 125.3(9)
O13 C42 C43 115.9(9)
O14 C42 C43 118.8(9)
C46 C43 C42 111.0(10)
C46 C43 C44 109.0(12)
C42 C43 C44 111.8(10)
C46 C43 C45 110.1(12)
C42 C43 C45 106.6(10)
C44 C43 C45 108.3(12)
O15 C47 O16 124.4(9)
O15 C47 C48 117.6(9)
O16 C47 C48 117.9(9)
C51 C48 C49 111.5(11)
C51 C48 C47 112.4(10)
C49 C48 C47 108.9(8)
C51 C48 C50 108.2(10)
C49 C48 C50 109.7(10)
C47 C48 C50 105.9(10)
O19 C52 O20 123.8(12)
O19 C52 C53 120.6(13)
O20 C52 C53 115.7(12)
C56 C53 C52 108.0(14)
C56 C53 C55 113.1(15)
C52 C53 C55 113.8(14)
C56 C53 C54 105.5(18)
C52 C53 C54 109.6(12)
C55 C53 C54 106.5(16)
C8 N1 C9 120.7(9)
C8 N1 Mn3 126.2(8)
C9 N1 Mn3 113.0(6)
C20 N2 C21 122.8(9)
C20 N2 Mn1 124.5(7)
C21 N2 Mn1 112.7(7)
C32 N3 C33 121.2(8)
C32 N3 Mn2 124.7(7)
C33 N3 Mn2 114.0(6)
N5 N4 Mn3 128.2(6)
N5 N4 Mn1 118.9(6)
Mn3 N4 Mn1 85.9(2)
N6 N5 N4 177.2(11)
C2 O1 C1 116.3(9)
C2 O1 Na1 119.7(6)
C1 O1 Na1 122.9(7)
C7 O2 Mn3 128.9(7)
C7 O2 Na1 122.4(6)
Mn3 O2 Na1 108.2(3)
C12 O3 Mn3 114.2(6)
C12 O3 Nd1 128.6(6)
Mn3 O3 Nd1 114.6(3)
C14 O5 C13 117.9(10)
C14 O5 Na1 117.2(6)
C13 O5 Na1 124.7(9)
C19 O6 Mn1 126.2(6)
C19 O6 Na1 120.7(6)
Mn1 O6 Na1 111.4(3)
C23 O7 Mn1 117.0(6)
C23 O7 Nd1 126.3(6)
Mn1 O7 Nd1 112.4(3)
C26 O9 C25 111.1(9)
C26 O9 Na1 109.0(6)
C25 O9 Na1 105.5(8)
C31 O10 Mn2 128.2(6)
C31 O10 Na1 114.8(5)
Mn2 O10 Na1 102.1(3)
C36 O11 Mn2 113.5(6)
C36 O11 Nd1 137.3(6)
Mn2 O11 Nd1 105.9(3)
C42 O13 Mn3 121.1(6)
C42 O14 Mn2 116.5(6)
C42 O14 Nd1 131.9(6)
Mn2 O14 Nd1 82.6(2)
C47 O15 Mn2 125.0(6)
C47 O16 Mn1 123.8(6)
C37 O17 Nd1 93.8(7)
C37 O18 Nd1 93.2(6)
C52 O19 Nd1 142.8(8)
Mn1 O21 Mn2 119.1(3)
Mn1 O21 Mn3 107.0(3)
Mn2 O21 Mn3 133.7(3)
Mn1 O21 Na1 91.9(2)
Mn2 O21 Na1 86.5(2)
Mn3 O21 Na1 88.8(2)
Mn1 O21 Nd1 95.4(2)
Mn2 O21 Nd1 86.88(19)
Mn3 O21 Nd1 92.4(2)
Na1 O21 Nd1 171.9(2)
O6 Na1 O2 92.2(3)
O6 Na1 O10 116.1(3)
O2 Na1 O10 98.3(3)
O6 Na1 O5 66.7(3)
O2 Na1 O5 140.8(3)
O10 Na1 O5 120.4(3)
O6 Na1 O1 110.0(3)
O2 Na1 O1 66.1(3)
O10 Na1 O1 131.8(3)
O5 Na1 O1 89.7(3)
O6 Na1 O9 164.2(3)
O2 Na1 O9 103.2(3)
O10 Na1 O9 65.3(2)
O5 Na1 O9 98.7(3)
O1 Na1 O9 74.2(3)
O6 Na1 O21 63.8(2)
O2 Na1 O21 66.5(2)
O10 Na1 O21 63.9(2)
O5 Na1 O21 123.3(3)
O1 Na1 O21 131.8(3)
O9 Na1 O21 125.5(2)
O6 Na1 Mn2 83.57(18)
O2 Na1 Mn2 93.32(19)
O10 Na1 Mn2 33.29(16)
O5 Na1 Mn2 115.2(2)
O1 Na1 Mn2 155.0(2)
O9 Na1 Mn2 98.55(19)
O21 Na1 Mn2 35.31(12)
O6 Na1 Mn3 77.97(19)
O2 Na1 Mn3 31.53(16)
O10 Na1 Mn3 79.66(18)
O5 Na1 Mn3 144.2(2)
O1 Na1 Mn3 97.4(2)
O9 Na1 Mn3 117.1(2)
O21 Na1 Mn3 35.06(12)
Mn2 Na1 Mn3 64.05(8)
O6 Na1 Mn1 30.42(16)
O2 Na1 Mn1 78.19(19)
O10 Na1 Mn1 91.31(18)
O5 Na1 Mn1 94.0(2)
O1 Na1 Mn1 125.7(2)
O9 Na1 Mn1 156.6(2)
O21 Na1 Mn1 33.33(13)
Mn2 Na1 Mn1 58.17(7)
Mn3 Na1 Mn1 53.71(7)
O7 Mn1 O6 175.4(3)
O7 Mn1 O21 91.3(3)
O6 Mn1 O21 93.0(3)
O7 Mn1 N2 83.7(3)
O6 Mn1 N2 91.8(3)
O21 Mn1 N2 169.3(3)
O7 Mn1 O16 92.3(3)
O6 Mn1 O16 88.4(3)
O21 Mn1 O16 102.3(2)
N2 Mn1 O16 87.4(3)
O7 Mn1 N4 89.3(3)
O6 Mn1 N4 89.6(3)
O21 Mn1 N4 83.1(2)
N2 Mn1 N4 87.4(3)
O16 Mn1 N4 174.3(3)
O7 Mn1 Mn3 90.2(2)
O6 Mn1 Mn3 92.3(2)
O21 Mn1 Mn3 37.11(17)
N2 Mn1 Mn3 133.1(2)
O16 Mn1 Mn3 139.43(18)
N4 Mn1 Mn3 45.97(18)
O7 Mn1 Na1 146.0(2)
O6 Mn1 Na1 38.2(2)
O21 Mn1 Na1 54.81(18)
N2 Mn1 Na1 129.3(3)
O16 Mn1 Na1 96.59(19)
N4 Mn1 Na1 85.1(2)
Mn3 Mn1 Na1 62.26(8)
O7 Mn1 Nd1 39.0(2)
O6 Mn1 Nd1 145.4(2)
O21 Mn1 Nd1 52.62(17)
N2 Mn1 Nd1 122.7(2)
O16 Mn1 Nd1 95.16(19)
N4 Mn1 Nd1 89.50(18)
Mn3 Mn1 Nd1 63.33(4)
Na1 Mn1 Nd1 107.35(7)
O11 Mn2 O10 172.5(3)
O11 Mn2 O21 91.4(3)
O10 Mn2 O21 94.5(3)
O11 Mn2 N3 82.1(3)
O10 Mn2 N3 91.6(3)
O21 Mn2 N3 172.1(3)
O11 Mn2 O15 94.0(3)
O10 Mn2 O15 89.8(3)
O21 Mn2 O15 97.8(2)
N3 Mn2 O15 87.2(3)
O11 Mn2 O14 80.9(3)
O10 Mn2 O14 95.5(3)
O21 Mn2 O14 80.0(2)
N3 Mn2 O14 94.4(3)
O15 Mn2 O14 174.4(3)
O11 Mn2 Na1 142.9(2)
O10 Mn2 Na1 44.6(2)
O21 Mn2 Na1 58.19(18)
N3 Mn2 Na1 129.5(2)
O15 Mn2 Na1 72.1(2)
O14 Mn2 Na1 110.62(17)
O11 Mn2 Nd1 42.01(19)
O10 Mn2 Nd1 139.6(2)
O21 Mn2 Nd1 58.19(17)
N3 Mn2 Nd1 114.0(2)
O15 Mn2 Nd1 120.7(2)
O14 Mn2 Nd1 53.73(17)
Na1 Mn2 Nd1 116.23(8)
O3 Mn3 O2 173.3(3)
O3 Mn3 O21 90.2(3)
O2 Mn3 O21 96.3(3)
O3 Mn3 N1 82.3(3)
O2 Mn3 N1 91.1(3)
O21 Mn3 N1 171.1(3)
O3 Mn3 O13 92.0(3)
O2 Mn3 O13 89.4(3)
O21 Mn3 O13 93.4(2)
N1 Mn3 O13 91.6(3)
O3 Mn3 N4 89.7(3)
O2 Mn3 N4 89.2(3)
O21 Mn3 N4 84.1(3)
N1 Mn3 N4 91.2(3)
O13 Mn3 N4 176.9(3)
O3 Mn3 Mn1 89.7(2)
O2 Mn3 Mn1 94.5(2)
O21 Mn3 Mn1 35.91(17)
N1 Mn3 Mn1 138.7(2)
O13 Mn3 Mn1 129.30(18)
N4 Mn3 Mn1 48.15(19)
O3 Mn3 Na1 146.3(2)
O2 Mn3 Na1 40.2(2)
O21 Mn3 Na1 56.15(18)
N1 Mn3 Na1 131.3(3)
O13 Mn3 Na1 89.55(19)
N4 Mn3 Na1 87.6(2)
Mn1 Mn3 Na1 64.04(8)
O3 Mn3 Nd1 36.84(19)
O2 Mn3 Nd1 149.8(2)
O21 Mn3 Nd1 53.94(17)
N1 Mn3 Nd1 119.0(2)
O13 Mn3 Nd1 87.82(17)
N4 Mn3 Nd1 92.05(19)
Mn1 Mn3 Nd1 64.93(4)
Na1 Mn3 Nd1 109.68(8)
O3 Nd1 O11 121.8(2)
O3 Nd1 O19 83.3(2)
O11 Nd1 O19 147.7(3)
O3 Nd1 O7 81.1(2)
O11 Nd1 O7 83.9(2)
O19 Nd1 O7 80.2(2)
O3 Nd1 O22 151.5(2)
O11 Nd1 O22 75.2(2)
O19 Nd1 O22 74.1(3)
O7 Nd1 O22 78.2(2)
O3 Nd1 O17 74.9(2)
O11 Nd1 O17 126.0(2)
O19 Nd1 O17 77.2(3)
O7 Nd1 O17 148.7(2)
O22 Nd1 O17 115.4(3)
O3 Nd1 O18 124.9(2)
O11 Nd1 O18 85.4(2)
O19 Nd1 O18 96.5(3)
O7 Nd1 O18 153.5(2)
O22 Nd1 O18 75.7(3)
O17 Nd1 O18 51.9(2)
O3 Nd1 O14 74.6(2)
O11 Nd1 O14 65.0(2)
O19 Nd1 O14 146.9(2)
O7 Nd1 O14 119.3(2)
O22 Nd1 O14 133.0(2)
O17 Nd1 O14 73.4(2)
O18 Nd1 O14 77.1(2)
O3 Nd1 O21 61.85(19)
O11 Nd1 O21 61.85(17)
O19 Nd1 O21 129.5(2)
O7 Nd1 O21 60.37(19)
O22 Nd1 O21 121.5(2)
O17 Nd1 O21 121.6(2)
O18 Nd1 O21 132.8(2)
O14 Nd1 O21 59.07(17)
O3 Nd1 C37 100.0(3)
O11 Nd1 C37 107.1(3)
O19 Nd1 C37 85.6(3)
O7 Nd1 C37 165.6(3)
O22 Nd1 C37 95.4(3)
O17 Nd1 C37 25.8(3)
O18 Nd1 C37 26.1(3)
O14 Nd1 C37 74.5(3)
O21 Nd1 C37 132.9(3)
O3 Nd1 Mn2 90.07(15)
O11 Nd1 Mn2 32.11(14)
O19 Nd1 Mn2 162.4(2)
O7 Nd1 Mn2 82.64(15)
O22 Nd1 Mn2 106.31(18)
O17 Nd1 Mn2 116.86(19)
O18 Nd1 Mn2 100.63(17)
O14 Nd1 Mn2 43.62(14)
O21 Nd1 Mn2 34.93(11)
C37 Nd1 Mn2 111.7(2)
O3 Nd1 Mn3 28.60(15)
O11 Nd1 Mn3 93.44(14)
O19 Nd1 Mn3 107.95(19)
O7 Nd1 Mn3 72.07(16)
O22 Nd1 Mn3 149.15(17)
O17 Nd1 Mn3 94.58(18)
O18 Nd1 Mn3 132.84(19)
O14 Nd1 Mn3 60.23(13)
O21 Nd1 Mn3 33.64(12)
C37 Nd1 Mn3 115.5(2)
Mn2 Nd1 Mn3 62.38(4)

loop_
_geom_bond_atom_site_label_1
_geom_bond_atom_site_label_2
_geom_bond_distance
C1 O1 1.445(13)
C2 O1 1.353(13)
C2 C3 1.391(15)
C2 C7 1.431(15)
C3 C4 1.371(18)
C4 C5 1.361(18)
C5 C6 1.403(14)
C6 C7 1.405(14)
C6 C8 1.433(15)
C7 O2 1.327(11)
C8 N1 1.266(12)
C9 C10 1.464(18)
C9 C12 1.504(16)
C9 N1 1.505(13)
C9 C11 1.575(12)
C11 O4 1.577(13)
C12 O3 1.387(13)
C13 O5 1.441(13)
C14 C15 1.367(15)
C14 O5 1.376(14)
C14 C19 1.409(14)
C15 C16 1.378(17)
C16 C17 1.360(17)
C17 C18 1.378(15)
C18 C19 1.419(15)
C18 C20 1.440(15)
C19 O6 1.321(11)
C20 N2 1.295(13)
C21 N2 1.468(13)
C21 C24 1.493(18)
C21 C22 1.573(15)
C21 C23 1.676(15)
C23 O7 1.363(13)
C24 O8 1.389(16)
C25 O9 1.409(15)
C26 C27 1.372(15)
C26 O9 1.376(12)
C26 C31 1.422(14)
C27 C28 1.394(17)
C28 C29 1.345(17)
C29 C30 1.418(14)
C30 C31 1.392(13)
C30 C32 1.439(14)
C31 O10 1.338(11)
C32 N3 1.290(12)
C33 N3 1.477(13)
C33 C34 1.510(13)
C33 C36 1.525(15)
C33 C35 1.535(15)
C35 O12 1.431(13)
C36 O11 1.437(11)
C37 O17 1.256(12)
C37 O18 1.272(13)
C37 C38 1.523(16)
C37 Nd1 2.882(12)
C38 C40 1.45(2)
C38 C41 1.46(3)
C38 C39 1.48(2)
C42 O13 1.257(11)
C42 O14 1.261(12)
C42 C43 1.515(15)
C43 C46 1.506(17)
C43 C44 1.529(17)
C43 C45 1.543(19)
C47 O15 1.253(11)
C47 O16 1.270(12)
C47 C48 1.525(14)
C48 C51 1.467(16)
C48 C49 1.496(15)
C48 C50 1.565(18)
C52 O19 1.241(14)
C52 O20 1.281(15)
C52 C53 1.488(17)
C53 C56 1.46(2)
C53 C55 1.50(2)
C53 C54 1.52(2)
N1 Mn3 2.013(8)
N2 Mn1 1.995(8)
N3 Mn2 2.024(7)
N4 N5 1.190(10)
N4 Mn3 2.256(7)
N4 Mn1 2.337(8)
N5 N6 1.151(11)
O1 Na1 2.425(8)
O2 Mn3 1.892(6)
O2 Na1 2.337(8)
O3 Mn3 1.874(6)
O3 Nd1 2.348(6)
O5 Na1 2.422(9)
O6 Mn1 1.898(6)
O6 Na1 2.319(8)
O7 Mn1 1.870(6)
O7 Nd1 2.457(6)
O9 Na1 2.551(8)
O10 Mn2 1.882(6)
O10 Na1 2.406(7)
O11 Mn2 1.871(6)
O11 Nd1 2.356(6)
O13 Mn3 2.200(7)
O14 Mn2 2.355(7)
O14 Nd1 2.752(7)
O15 Mn2 2.144(7)
O16 Mn1 2.163(7)
O17 Nd1 2.513(7)
O18 Nd1 2.516(6)
O19 Nd1 2.368(7)
O21 Mn1 1.919(6)
O21 Mn2 1.941(5)
O21 Mn3 1.974(6)
O21 Na1 2.854(7)
O21 Nd1 2.881(6)
O22 Nd1 2.498(7)
Na1 Mn2 3.352(4)
Na1 Mn3 3.436(4)
Na1 Mn1 3.491(4)
Mn1 Mn3 3.129(2)
Mn1 Nd1 3.6097(17)
Mn2 Nd1 3.3853(17)
Mn3 Nd1 3.5609(16)
